data_7235818
loop_
_publ_author_name
'Klap\"otke, Thomas M.'
'Schmid, Philipp. C.'
'Schnell, Simon'
'Stierstorfer, J\"org'

_publ_section_title
;
 Thermal stabilization of energetic materials by the aromatic
 nitrogen-rich
 4,4&#x2032;,5,5&#x2032;-tetraamino-3,3&#x2032;-bi-1,2,4-triazolium cation
;
_journal_issue 6
_journal_name_full 'Journal of Materials Chemistry A'
_journal_page_first 2658
_journal_paper_doi 10.1039/C4TA05964F
_journal_volume 3
_journal_year 2015
_chemical_formula_moiety 'C6 N8 O8, C4 H10 N10'
_chemical_formula_sum 'C10 H10 N18 O8'
_chemical_formula_weight 510.36
_chemical_name_common '5,5-bis-2,3-diaminotriazolium 2,3-tetranitrobisimidazolate'
_chemical_name_systematic '5,5-bis-2,3-diaminotriazolium 2,3-tetranitrobisimidazolate'
_space_group_IT_number 14
_space_group_name_Hall '-P 2ybc'
_space_group_name_H-M_alt 'P 1 21/c 1'
_symmetry_cell_setting monoclinic
_symmetry_Int_Tables_number 14
_symmetry_space_group_name_Hall '-P 2ybc'
_symmetry_space_group_name_H-M 'P 1 21/c 1'
_atom_sites_solution_hydrogens difmap
_atom_sites_solution_primary direct
_atom_sites_solution_secondary difmap
_audit_creation_date 28.06.2014
_audit_creation_method SHELXL-97
_audit_update_record
;
2014-10-14 deposited with the CCDC.
2014-12-17 downloaded from the CCDC.
;
_cell_angle_alpha 90.00
_cell_angle_beta 98.076(2)
_cell_angle_gamma 90.00
_cell_formula_units_Z 2
_cell_length_a 5.2141(4)
_cell_length_b 9.8545(6)
_cell_length_c 17.7329(11)
_cell_measurement_reflns_used 3857
_cell_measurement_temperature 173(2)
_cell_measurement_theta_max 26.1632
_cell_measurement_theta_min 3.1077
_cell_volume 902.12(10)
_computing_cell_refinement 'Bruker SAINT software package'
_computing_data_collection 'Bruker SAINT software package'
_computing_data_reduction 'SAINT V8.18C (Bruker AXS Inc., 2011)'
_computing_molecular_graphics
;
'ORTEP (M. N. Burnett, C. K. Johnson, ORTEP-III: Oak Ridge Thermal Ellipsoid
# Plot Program for Crystal Structure Illustrations, Oak Ridge National
# Laboratory Report ORNL-6895, 1996). Windows version (L. J. Farrugia, Univ.
# Glasgow) used --- SCHAKAL (E. Keller, University of  Freiburg (Breisgau),
# Germany, 1995)'
;
_computing_publication_material
;PLATON (A. L. Spek, Acta Crystallogr, Sect. A, 1990, 46, C34, 1995 version).
# --- T.B.Cohen, Pure Appl. Chem. 1996,68,2339-2359 (atomic masses).
;
_computing_structure_refinement 'SHELXL-97 (Sheldrick, 1997)'
_computing_structure_solution SIR-92
_diffrn_ambient_temperature 173
_diffrn_detector_area_resol_mean 10.4167
_diffrn_measured_fraction_theta_full 0.999
_diffrn_measured_fraction_theta_max 0.999
_diffrn_measurement_device 'CCD camera on \k-goniostat'
_diffrn_measurement_device_type 'D8 Venture'
_diffrn_measurement_method 'mix of omega and phi scans'
_diffrn_radiation_collimation 'focusing mirrors'
_diffrn_radiation_monochromator graphite
_diffrn_radiation_source 'Enhance (Mo) X-ray Source'
_diffrn_radiation_type 'Mo K\a'
_diffrn_radiation_wavelength 0.71073
_diffrn_reflns_av_R_equivalents 0.0789
_diffrn_reflns_av_sigmaI/netI 0.0323
_diffrn_reflns_limit_h_max 6
_diffrn_reflns_limit_h_min -6
_diffrn_reflns_limit_k_max 12
_diffrn_reflns_limit_k_min -12
_diffrn_reflns_limit_l_max 22
_diffrn_reflns_limit_l_min -22
_diffrn_reflns_number 23035
_diffrn_reflns_theta_full 26.42
_diffrn_reflns_theta_max 26.42
_diffrn_reflns_theta_min 2.32
_diffrn_source_current 40
_diffrn_source_type 'Bruker TXS'
_diffrn_source_voltage 50
_exptl_absorpt_coefficient_mu 0.163
_exptl_absorpt_correction_T_max 0.9999
_exptl_absorpt_correction_T_min 0.9800
_exptl_absorpt_correction_type multi-scan
_exptl_absorpt_process_details
;
 multi-scan method (SADABS)
 integrated in the Bruker SAINT software package
;
_exptl_crystal_colour yellow
_exptl_crystal_density_diffrn 1.879
_exptl_crystal_density_method 'not measured'
_exptl_crystal_description platelet
_exptl_crystal_F_000 520
_exptl_crystal_size_max 0.10
_exptl_crystal_size_mid 0.06
_exptl_crystal_size_min 0.02
_refine_diff_density_max 0.276
_refine_diff_density_min -0.285
_refine_diff_density_rms 0.066
_refine_ls_extinction_method none
_refine_ls_goodness_of_fit_ref 1.111
_refine_ls_hydrogen_treatment refall
_refine_ls_matrix_type full
_refine_ls_number_parameters 183
_refine_ls_number_reflns 1845
_refine_ls_number_restraints 0
_refine_ls_restrained_S_all 1.111
_refine_ls_R_factor_all 0.0620
_refine_ls_R_factor_gt 0.0370
_refine_ls_shift/su_max 0.000
_refine_ls_shift/su_mean 0.000
_refine_ls_structure_factor_coef Fsqd
_refine_ls_weighting_details 'calc w=1/[\s^2^(Fo^2^)+(0.0446P)^2^+0.9256P] where P=(Fo^2^+2Fc^2^)/3'
_refine_ls_weighting_scheme calc
_refine_ls_wR_factor_gt 0.0843
_refine_ls_wR_factor_ref 0.1108
_reflns_number_gt 1391
_reflns_number_total 1845
_reflns_threshold_expression >2sigma(I)
_cod_data_source_file c4ta05964f2.cif
_cod_data_source_block sv178
_cod_original_sg_symbol_H-M 'P 21/c'
_cod_database_code 7235818

loop_
_symmetry_equiv_pos_as_xyz
'x, y, z'
'-x, y+1/2, -z+1/2'
'-x, -y, -z'
'x, -y-1/2, z-1/2'

loop_
_atom_site_label
_atom_site_type_symbol
_atom_site_fract_x
_atom_site_fract_y
_atom_site_fract_z
_atom_site_U_iso_or_equiv
_atom_site_adp_type
_atom_site_occupancy
_atom_site_symmetry_multiplicity
_atom_site_calc_flag
O1 O -0.1236(3) 0.4632(2) 0.29162(10) 0.0309(5) Uani 1 1 d
O2 O 0.1671(3) 0.39698(18) 0.22440(9) 0.0249(4) Uani 1 1 d
O3 O 0.4281(4) 0.17040(18) 0.27763(10) 0.0297(5) Uani 1 1 d
O4 O 0.7766(5) 0.1632(3) 0.35734(14) 0.0645(9) Uani 1 1 d
N6 N 0.6093(4) 0.35933(19) 0.44309(11) 0.0157(4) Uani 1 1 d
N7 N 0.2640(3) 0.50160(19) 0.41177(10) 0.0145(4) Uani 1 1 d
N8 N 0.0963(4) 0.42532(19) 0.28530(10) 0.0166(4) Uani 1 1 d
N9 N 0.5694(4) 0.2152(2) 0.33279(11) 0.0230(5) Uani 1 1 d
C3 C 0.4682(4) 0.4646(2) 0.46372(12) 0.0139(5) Uani 1 1 d
C4 C 0.2800(4) 0.4156(2) 0.35392(12) 0.0136(5) Uani 1 1 d
C5 C 0.4875(4) 0.3294(2) 0.37272(12) 0.0155(5) Uani 1 1 d
N1 N 0.2121(4) 0.4115(2) -0.04290(11) 0.0195(4) Uani 1 1 d
N2 N 0.1007(4) 0.3056(2) -0.00825(11) 0.0182(4) Uani 1 1 d
N3 N 0.4318(4) 0.36677(19) 0.07121(10) 0.0155(4) Uani 1 1 d
N4 N 0.1845(4) 0.1824(2) 0.10793(12) 0.0186(4) Uani 1 1 d
N5 N 0.6107(4) 0.3632(2) 0.13827(11) 0.0197(5) Uani 1 1 d
C1 C 0.2329(4) 0.2768(2) 0.06015(13) 0.0148(5) Uani 1 1 d
C2 C 0.4099(4) 0.4464(2) 0.00628(13) 0.0164(5) Uani 1 1 d
H5A H 0.569(6) 0.434(3) 0.1724(19) 0.043(9) Uiso 1 1 d
H5B H 0.761(7) 0.378(3) 0.1299(18) 0.041(9) Uiso 1 1 d
H4B H 0.051(6) 0.130(3) 0.1026(17) 0.038(9) Uiso 1 1 d
H4A H 0.282(7) 0.180(3) 0.157(2) 0.047(10) Uiso 1 1 d
H2 H -0.049(7) 0.262(3) -0.0338(18) 0.042(9) Uiso 1 1 d

loop_
_atom_site_aniso_label
_atom_site_aniso_U_11
_atom_site_aniso_U_22
_atom_site_aniso_U_33
_atom_site_aniso_U_23
_atom_site_aniso_U_13
_atom_site_aniso_U_12
O1 0.0190(9) 0.0463(12) 0.0252(10) -0.0092(8) -0.0051(7) 0.0140(8)
O2 0.0278(10) 0.0327(10) 0.0135(9) -0.0027(7) 0.0008(7) 0.0043(8)
O3 0.0390(11) 0.0245(9) 0.0215(9) -0.0091(8) -0.0100(8) 0.0040(8)
O4 0.0565(15) 0.0664(16) 0.0571(15) -0.0425(13) -0.0384(12) 0.0500(13)
N6 0.0164(10) 0.0153(9) 0.0144(9) -0.0015(7) -0.0010(8) 0.0013(8)
N7 0.0140(9) 0.0163(10) 0.0127(9) -0.0004(7) -0.0007(7) 0.0008(8)
N8 0.0164(10) 0.0168(10) 0.0157(10) -0.0026(8) -0.0010(8) 0.0025(8)
N9 0.0271(12) 0.0196(10) 0.0193(11) -0.0049(8) -0.0073(9) 0.0070(9)
C3 0.0127(11) 0.0140(10) 0.0148(11) 0.0014(9) 0.0010(8) -0.0007(9)
C4 0.0127(11) 0.0157(11) 0.0118(11) -0.0009(9) -0.0005(8) -0.0005(9)
C5 0.0159(11) 0.0149(11) 0.0147(11) -0.0027(9) -0.0015(9) 0.0006(9)
N1 0.0192(10) 0.0189(10) 0.0198(10) -0.0004(8) 0.0003(8) -0.0061(8)
N2 0.0147(10) 0.0191(10) 0.0196(10) 0.0009(8) -0.0009(8) -0.0064(8)
N3 0.0147(9) 0.0176(9) 0.0140(9) -0.0010(8) 0.0009(7) -0.0037(8)
N4 0.0198(11) 0.0189(10) 0.0172(11) -0.0005(8) 0.0031(9) -0.0068(9)
N5 0.0150(11) 0.0268(11) 0.0155(10) -0.0014(9) -0.0038(8) -0.0033(9)
C1 0.0121(11) 0.0162(11) 0.0166(11) -0.0044(9) 0.0033(9) -0.0023(9)
C2 0.0153(11) 0.0173(11) 0.0164(11) -0.0015(9) 0.0020(9) -0.0018(9)

loop_
_atom_type_symbol
_atom_type_description
_atom_type_scat_dispersion_real
_atom_type_scat_dispersion_imag
_atom_type_scat_source
C C 0.0033 0.0016 'International Tables Vol C Tables 4.2.6.8 and 6.1.1.4'
N N 0.0061 0.0033 'International Tables Vol C Tables 4.2.6.8 and 6.1.1.4'
O O 0.0106 0.0060 'International Tables Vol C Tables 4.2.6.8 and 6.1.1.4'
H H 0.0000 0.0000 'International Tables Vol C Tables 4.2.6.8 and 6.1.1.4'

loop_
_geom_angle_atom_site_label_1
_geom_angle_atom_site_label_2
_geom_angle_atom_site_label_3
_geom_angle
_geom_angle_site_symmetry_3
C5 N6 C3 102.39(18) .
C4 N7 C3 102.81(18) .
O2 N8 O1 123.58(19) .
O2 N8 C4 118.89(18) .
O1 N8 C4 117.52(18) .
O4 N9 O3 122.6(2) .
O4 N9 C5 117.76(19) .
O3 N9 C5 119.58(19) .
N6 C3 N7 115.34(19) .
N6 C3 C3 122.7(2) 3_666
N7 C3 C3 122.0(2) 3_666
N7 C4 C5 109.58(19) .
N7 C4 N8 119.82(19) .
C5 C4 N8 130.6(2) .
N6 C5 C4 109.87(19) .
N6 C5 N9 119.75(19) .
C4 C5 N9 130.2(2) .
C2 N1 N2 104.18(18) .
C1 N2 N1 111.63(19) .
C1 N2 H2 128.2(19) .
N1 N2 H2 120.1(19) .
C1 N3 C2 106.14(19) .
C1 N3 N5 120.60(19) .
C2 N3 N5 133.25(19) .
C1 N4 H4B 126(2) .
C1 N4 H4A 119(2) .
H4B N4 H4A 114(3) .
N3 N5 H5A 109.3(19) .
N3 N5 H5B 112(2) .
H5A N5 H5B 107(3) .
N4 C1 N2 128.1(2) .
N4 C1 N3 125.8(2) .
N2 C1 N3 106.14(19) .
N1 C2 N3 111.91(19) .
N1 C2 C2 124.0(3) 3_665
N3 C2 C2 124.1(3) 3_665

loop_
_geom_bond_atom_site_label_1
_geom_bond_atom_site_label_2
_geom_bond_distance
_geom_bond_site_symmetry_2
O1 N8 1.226(2) .
O2 N8 1.222(2) .
O3 N9 1.221(3) .
O4 N9 1.219(3) .
N6 C5 1.351(3) .
N6 C3 1.351(3) .
N7 C4 1.342(3) .
N7 C3 1.356(3) .
N8 C4 1.442(3) .
N9 C5 1.427(3) .
C3 C3 1.461(4) 3_666
C4 C5 1.379(3) .
N1 C2 1.300(3) .
N1 N2 1.380(3) .
N2 C1 1.339(3) .
N2 H2 0.95(3) .
N3 C1 1.357(3) .
N3 C2 1.385(3) .
N3 N5 1.405(3) .
N4 C1 1.306(3) .
N4 H4B 0.86(3) .
N4 H4A 0.94(4) .
N5 H5A 0.97(3) .
N5 H5B 0.83(3) .
C2 C2 1.452(4) 3_665

loop_
_geom_hbond_atom_site_label_D
_geom_hbond_atom_site_label_H
_geom_hbond_atom_site_label_A
_geom_hbond_distance_DH
_geom_hbond_distance_HA
_geom_hbond_distance_DA
_geom_hbond_angle_DHA
_geom_hbond_site_symmetry_A
N5 H5A O2 0.97(3) 2.43(3) 2.964(3) 114(2) .
N5 H5A O1 0.97(3) 2.48(3) 3.038(3) 116(2) 1_655
N5 H5A O3 0.97(3) 2.50(3) 3.393(3) 155(3) 2_655
N5 H5B O2 0.83(3) 2.52(3) 3.101(3) 128(3) 1_655
N5 H5B N1 0.83(3) 2.60(3) 3.013(3) 112(3) 3_665
N4 H4B N7 0.86(3) 2.06(3) 2.922(3) 179(3) 2_545
N4 H4A O3 0.94(4) 2.17(4) 3.100(3) 168(3) .
N2 H2 N6 0.95(3) 2.13(3) 3.055(3) 163(3) 4_465
N2 H2 O4 0.95(3) 2.15(3) 2.739(3) 119(2) 4_465

loop_
_geom_torsion_atom_site_label_1
_geom_torsion_atom_site_label_2
_geom_torsion_atom_site_label_3
_geom_torsion_atom_site_label_4
_geom_torsion
_geom_torsion_site_symmetry_4
C5 N6 C3 N7 1.0(3) .
C5 N6 C3 C3 -178.2(3) 3_666
C4 N7 C3 N6 -1.1(2) .
C4 N7 C3 C3 178.0(3) 3_666
C3 N7 C4 C5 0.8(2) .
C3 N7 C4 N8 -178.27(19) .
O2 N8 C4 N7 147.2(2) .
O1 N8 C4 N7 -32.1(3) .
O2 N8 C4 C5 -31.7(3) .
O1 N8 C4 C5 149.0(2) .
C3 N6 C5 C4 -0.4(2) .
C3 N6 C5 N9 -175.7(2) .
N7 C4 C5 N6 -0.3(3) .
N8 C4 C5 N6 178.7(2) .
N7 C4 C5 N9 174.4(2) .
N8 C4 C5 N9 -6.7(4) .
O4 N9 C5 N6 -13.4(4) .
O3 N9 C5 N6 164.1(2) .
O4 N9 C5 C4 172.4(3) .
O3 N9 C5 C4 -10.1(4) .
C2 N1 N2 C1 -0.9(2) .
N1 N2 C1 N4 -179.2(2) .
N1 N2 C1 N3 1.1(2) .
C2 N3 C1 N4 179.5(2) .
N5 N3 C1 N4 0.8(3) .
C2 N3 C1 N2 -0.8(2) .
N5 N3 C1 N2 -179.5(2) .
N2 N1 C2 N3 0.3(2) .
N2 N1 C2 C2 178.8(3) 3_665
C1 N3 C2 N1 0.3(3) .
N5 N3 C2 N1 178.8(2) .
C1 N3 C2 C2 -178.2(3) 3_665
N5 N3 C2 C2 0.3(5) 3_665
